data_2219333
loop_
_publ_author_name
'Huh, Hyun Sue'
'Lee, Soon W.'

_publ_section_title
;{\m-<i>N</i>,<i>N</i>'-Bis[(<i>E</i>)-4-pyridylmethylidene]naphthalene-1,5-diamine}bis[dichlorido(dimethyl
 sulfide)platinum(II)]
;
_journal_coeditor_code GK2157
_journal_issue 9
_journal_name_full 'Acta Crystallographica Section E'
_journal_page_first m1138
_journal_paper_doi 10.1107/S1600536808024914
_journal_volume 64
_journal_year 2008
_chemical_formula_iupac '[Pt2 Cl4 (C22 H16 N4) (C2 H6 S1)2]'
_chemical_formula_moiety 'C26 H28 Cl4 N4 Pt2 S2'
_chemical_formula_sum 'C26 H28 Cl4 N4 Pt2 S2'
_chemical_formula_weight 992.62
_chemical_name_systematic
;
{\m-<i>N</i>,<i>N</i>'-Bis[(<i>E</i>)-4-pyridylmethylidene]naphthalene-
1,5-diamine}bis[dichlorido(dimethyl sulfide)platinum(II)]
;
_space_group_IT_number 2
_symmetry_cell_setting triclinic
_symmetry_space_group_name_Hall '-P 1'
_symmetry_space_group_name_H-M 'P -1'
_atom_sites_solution_hydrogens geom
_atom_sites_solution_primary direct
_atom_sites_solution_secondary difmap
_audit_creation_method SHELXL-97
_cell_angle_alpha 91.596(12)
_cell_angle_beta 91.974(19)
_cell_angle_gamma 97.804(17)
_cell_formula_units_Z 1
_cell_length_a 5.172(2)
_cell_length_b 7.2482(11)
_cell_length_c 20.728(3)
_cell_measurement_reflns_used 21
_cell_measurement_temperature 293(2)
_cell_measurement_theta_max 12.53
_cell_measurement_theta_min 4.74
_cell_volume 769.0(3)
_computing_cell_refinement 'XSCANS (Siemens, 1995)'
_computing_data_collection 'XSCANS (Siemens, 1995)'
_computing_data_reduction 'SHELXTL (Sheldrick, 2008)'
_computing_molecular_graphics 'SHELXTL (Sheldrick, 2008)'
_computing_publication_material 'SHELXTL (Sheldrick, 2008)'
_computing_structure_refinement 'SHELXTL (Sheldrick, 2008)'
_computing_structure_solution 'SHELXTL (Sheldrick, 2008)'
_diffrn_ambient_temperature 293(2)
_diffrn_measured_fraction_theta_full 0.991
_diffrn_measured_fraction_theta_max 0.991
_diffrn_measurement_device 'Siemens P4'
_diffrn_measurement_method '\w scans'
_diffrn_radiation_monochromator graphite
_diffrn_radiation_source 'sealed tube'
_diffrn_radiation_type MoK\a
_diffrn_radiation_wavelength 0.71073
_diffrn_reflns_av_R_equivalents 0.0417
_diffrn_reflns_av_sigmaI/netI 0.0416
_diffrn_reflns_limit_h_max 0
_diffrn_reflns_limit_h_min -6
_diffrn_reflns_limit_k_max 8
_diffrn_reflns_limit_k_min -8
_diffrn_reflns_limit_l_max 24
_diffrn_reflns_limit_l_min -24
_diffrn_reflns_number 3026
_diffrn_reflns_theta_full 25.06
_diffrn_reflns_theta_max 25.06
_diffrn_reflns_theta_min 1.97
_diffrn_standards_decay_% 0
_diffrn_standards_interval_count 97
_diffrn_standards_number 3
_exptl_absorpt_coefficient_mu 9.593
_exptl_absorpt_correction_T_max 0.383
_exptl_absorpt_correction_T_min 0.115
_exptl_absorpt_correction_type psi-scan
_exptl_absorpt_process_details '(North <i>et al.</i>,  1968)'
_exptl_crystal_colour 'yellow            '
_exptl_crystal_density_diffrn 2.143
_exptl_crystal_density_method 'not measured'
_exptl_crystal_description 'block             '
_exptl_crystal_F_000 468
_exptl_crystal_size_max 0.44
_exptl_crystal_size_mid 0.20
_exptl_crystal_size_min 0.10
_refine_diff_density_max 0.728
_refine_diff_density_min -0.957
_refine_ls_extinction_method none
_refine_ls_goodness_of_fit_ref 1.048
_refine_ls_hydrogen_treatment constr
_refine_ls_matrix_type full
_refine_ls_number_parameters 172
_refine_ls_number_reflns 2696
_refine_ls_number_restraints 0
_refine_ls_restrained_S_all 1.048
_refine_ls_R_factor_all 0.0405
_refine_ls_R_factor_gt 0.0356
_refine_ls_shift/su_max 0.001
_refine_ls_shift/su_mean 0.000
_refine_ls_structure_factor_coef Fsqd
_refine_ls_weighting_details 'calc w=1/[\s^2^(Fo^2^)+(0.0492P)^2^+1.8521P] where P=(Fo^2^+2Fc^2^)/3'
_refine_ls_weighting_scheme calc
_refine_ls_wR_factor_gt 0.0898
_refine_ls_wR_factor_ref 0.0928
_reflns_number_gt 2447
_reflns_number_total 2696
_reflns_threshold_expression I>2\s(I)
_cod_data_source_file gk2157.cif
_cod_data_source_block I
_cod_depositor_comments
;
The following automatic conversions were performed:
'_symmetry_cell_setting' value 'Triclinic' changed to 'triclinic'
according to '/home/saulius/struct/CIF-dictionaries/cif_core.dic'
dictionary named 'cif_core.dic' version 2.4.1 from 2010-06-29.

Automatic conversion script
Id: cif_fix_enum 1527 2010-12-29 10:47:43Z saulius 

The following automatic conversions were performed:

'_symmetry_cell_setting' value 'Triclinic' changed to 'triclinic'
according to /home/saulius/struct/CIF-dictionaries/cif_core.dic
dictionary named 'cif_core.dic' version 2.4.1 from 2010-06-29.

Automatic conversion script
Id: cif_fix_values 1715 2011-07-08 13:25:40Z adriana 
;
_cod_database_code 2219333
_cod_database_fobs_code 2219333

loop_
_symmetry_equiv_pos_as_xyz
'x, y, z'
'-x, -y, -z'

loop_
_atom_site_type_symbol
_atom_site_label
_atom_site_fract_x
_atom_site_fract_y
_atom_site_fract_z
_atom_site_U_iso_or_equiv
_atom_site_adp_type
_atom_site_calc_flag
_atom_site_refinement_flags
_atom_site_occupancy
Pt Pt1 -0.76885(6) 0.00003(4) 0.835419(14) 0.05066(13) Uani d . 1
Cl Cl2 -0.8555(5) -0.2416(3) 0.76008(12) 0.0684(5) Uani d . 1
Cl Cl1 -0.6804(6) 0.2461(3) 0.90917(11) 0.0783(7) Uani d . 1
S S1 -1.0252(5) -0.1418(3) 0.91231(11) 0.0646(5) Uani d . 1
N N1 -0.5382(12) 0.1450(8) 0.7698(3) 0.0477(13) Uani d . 1
N N2 0.1135(13) 0.4034(9) 0.6076(3) 0.0539(15) Uani d . 1
C C1 -0.3549(16) 0.0685(10) 0.7380(4) 0.0536(18) Uani d . 1
H H1 -0.3308 -0.0536 0.7461 0.064 Uiso calc R 1
C C2 -0.2008(16) 0.1659(11) 0.6934(4) 0.0545(18) Uani d . 1
H H2 -0.0744 0.1100 0.6723 0.065 Uiso calc R 1
C C3 -0.2373(16) 0.3491(11) 0.6804(3) 0.0515(17) Uani d . 1
C C4 -0.4212(15) 0.4285(10) 0.7142(4) 0.0509(17) Uani d . 1
H H4 -0.4454 0.5514 0.7075 0.061 Uiso calc R 1
C C5 -0.5705(15) 0.3241(11) 0.7584(4) 0.0505(16) Uani d . 1
H H5 -0.6954 0.3784 0.7807 0.061 Uiso calc R 1
C C6 -0.0727(15) 0.4623(11) 0.6348(3) 0.0508(17) Uani d . 1
H H6 -0.1095 0.5813 0.6260 0.061 Uiso calc R 1
C C7 0.2847(15) 0.5245(11) 0.5700(4) 0.0515(17) Uani d . 1
C C8 0.3580(18) 0.7091(12) 0.5875(4) 0.060(2) Uani d . 1
H H8 0.2830 0.7612 0.6226 0.072 Uiso calc R 1
C C9 0.5474(18) 0.8204(12) 0.5523(4) 0.063(2) Uani d . 1
H H9 0.5932 0.9456 0.5641 0.076 Uiso calc R 1
C C10 0.3377(16) 0.2520(11) 0.4981(4) 0.0577(19) Uani d . 1
H H10 0.2125 0.1766 0.5201 0.069 Uiso calc R 1
C C11 0.4057(15) 0.4428(11) 0.5180(3) 0.0491(16) Uani d . 1
C C12 -1.208(3) -0.3570(17) 0.8815(7) 0.104(4) Uani d . 1
H H12A -1.3382 -0.3308 0.8502 0.156 Uiso calc R 1
H H12B -1.2914 -0.4229 0.9164 0.156 Uiso calc R 1
H H12C -1.0920 -0.4321 0.8615 0.156 Uiso calc R 1
C C13 -0.803(2) -0.2317(17) 0.9678(5) 0.089(3) Uani d . 1
H H13A -0.6900 -0.1301 0.9888 0.134 Uiso calc R 1
H H13B -0.7003 -0.3103 0.9447 0.134 Uiso calc R 1
H H13C -0.9001 -0.3027 0.9996 0.134 Uiso calc R 1

loop_
_atom_site_aniso_label
_atom_site_aniso_U_11
_atom_site_aniso_U_22
_atom_site_aniso_U_33
_atom_site_aniso_U_12
_atom_site_aniso_U_13
_atom_site_aniso_U_23
Pt1 0.0554(2) 0.04379(18) 0.05348(19) 0.00442(12) 0.01683(13) 0.00739(12)
Cl2 0.0754(14) 0.0514(10) 0.0776(13) 0.0024(9) 0.0253(11) -0.0063(9)
Cl1 0.1031(18) 0.0645(13) 0.0607(12) -0.0161(12) 0.0249(12) -0.0036(10)
S1 0.0712(14) 0.0539(11) 0.0696(13) 0.0034(10) 0.0301(11) 0.0115(9)
N1 0.043(3) 0.048(3) 0.052(3) 0.003(3) 0.008(3) 0.006(3)
N2 0.051(4) 0.065(4) 0.047(3) 0.006(3) 0.013(3) 0.012(3)
C1 0.056(4) 0.043(4) 0.063(4) 0.004(3) 0.020(4) 0.012(3)
C2 0.052(4) 0.058(4) 0.057(4) 0.016(3) 0.017(3) 0.003(3)
C3 0.058(5) 0.057(4) 0.039(3) 0.006(3) 0.012(3) 0.009(3)
C4 0.052(4) 0.049(4) 0.055(4) 0.011(3) 0.015(3) 0.016(3)
C5 0.047(4) 0.058(4) 0.048(4) 0.006(3) 0.014(3) 0.005(3)
C6 0.048(4) 0.060(4) 0.047(4) 0.011(3) 0.009(3) 0.013(3)
C7 0.052(4) 0.059(4) 0.047(4) 0.012(3) 0.016(3) 0.017(3)
C8 0.068(5) 0.061(5) 0.054(4) 0.013(4) 0.022(4) 0.013(4)
C9 0.071(6) 0.056(5) 0.062(5) 0.005(4) 0.018(4) 0.014(4)
C10 0.058(5) 0.055(4) 0.060(4) 0.004(4) 0.017(4) 0.012(4)
C11 0.051(4) 0.055(4) 0.043(4) 0.010(3) 0.011(3) 0.016(3)
C12 0.107(9) 0.083(7) 0.112(9) -0.034(7) 0.030(8) 0.018(7)
C13 0.104(9) 0.101(8) 0.066(6) 0.016(7) 0.022(6) 0.026(5)

loop_
_atom_type_symbol
_atom_type_description
_atom_type_scat_dispersion_real
_atom_type_scat_dispersion_imag
_atom_type_scat_source
C C 0.0033 0.0016 'International Tables Vol C Tables 4.2.6.8 and 6.1.1.4'
H H 0.0000 0.0000 'International Tables Vol C Tables 4.2.6.8 and 6.1.1.4'
N N 0.0061 0.0033 'International Tables Vol C Tables 4.2.6.8 and 6.1.1.4'
S S 0.1246 0.1234 'International Tables Vol C Tables 4.2.6.8 and 6.1.1.4'
Cl Cl 0.1484 0.1585 'International Tables Vol C Tables 4.2.6.8 and 6.1.1.4'
Pt Pt -1.7033 8.3905 'International Tables Vol C Tables 4.2.6.8 and 6.1.1.4'

loop_
_geom_angle_atom_site_label_1
_geom_angle_atom_site_label_2
_geom_angle_atom_site_label_3
_geom_angle_site_symmetry_1
_geom_angle_site_symmetry_3
_geom_angle
_geom_angle_publ_flag
N1 Pt1 S1 . . 175.98(18) yes
N1 Pt1 Cl2 . . 88.55(19) yes
S1 Pt1 Cl2 . . 95.31(8) yes
N1 Pt1 Cl1 . . 90.40(19) yes
S1 Pt1 Cl1 . . 85.74(8) yes
Cl2 Pt1 Cl1 . . 178.83(8) yes
C13 S1 C12 . . 99.7(7) ?
C13 S1 Pt1 . . 105.2(4) ?
C12 S1 Pt1 . . 111.4(4) ?
C1 N1 C5 . . 118.8(6) ?
C1 N1 Pt1 . . 122.1(5) ?
C5 N1 Pt1 . . 119.1(5) ?
C6 N2 C7 . . 120.3(7) ?
N1 C1 C2 . . 122.1(7) ?
N1 C1 H1 . . 119.0 ?
C2 C1 H1 . . 119.0 ?
C1 C2 C3 . . 119.4(7) ?
C1 C2 H2 . . 120.3 ?
C3 C2 H2 . . 120.3 ?
C4 C3 C2 . . 118.4(7) ?
C4 C3 C6 . . 119.7(7) ?
C2 C3 C6 . . 121.8(7) ?
C3 C4 C5 . . 119.8(7) ?
C3 C4 H4 . . 120.1 ?
C5 C4 H4 . . 120.1 ?
N1 C5 C4 . . 121.6(7) ?
N1 C5 H5 . . 119.2 ?
C4 C5 H5 . . 119.2 ?
N2 C6 C3 . . 122.4(7) ?
N2 C6 H6 . . 118.8 ?
C3 C6 H6 . . 118.8 ?
C8 C7 C11 . . 120.0(7) ?
C8 C7 N2 . . 122.0(7) ?
C11 C7 N2 . . 117.5(7) ?
C7 C8 C9 . . 120.2(8) ?
C7 C8 H8 . . 119.9 ?
C9 C8 H8 . . 119.9 ?
C10 C9 C8 2_666 . 121.2(8) ?
C10 C9 H9 2_666 . 119.4 ?
C8 C9 H9 . . 119.4 ?
C9 C10 C11 2_666 . 120.8(7) ?
C9 C10 H10 2_666 . 119.6 ?
C11 C10 H10 . . 119.6 ?
C7 C11 C10 . . 122.2(7) ?
C7 C11 C11 . 2_666 119.2(9) ?
C10 C11 C11 . 2_666 118.5(9) ?
S1 C12 H12A . . 109.5 ?
S1 C12 H12B . . 109.5 ?
H12A C12 H12B . . 109.5 ?
S1 C12 H12C . . 109.5 ?
H12A C12 H12C . . 109.5 ?
H12B C12 H12C . . 109.5 ?
S1 C13 H13A . . 109.5 ?
S1 C13 H13B . . 109.5 ?
H13A C13 H13B . . 109.5 ?
S1 C13 H13C . . 109.5 ?
H13A C13 H13C . . 109.5 ?
H13B C13 H13C . . 109.5 ?

loop_
_geom_bond_atom_site_label_1
_geom_bond_atom_site_label_2
_geom_bond_site_symmetry_2
_geom_bond_distance
_geom_bond_publ_flag
Pt1 N1 . 2.057(6) yes
Pt1 S1 . 2.285(2) yes
Pt1 Cl2 . 2.301(2) yes
Pt1 Cl1 . 2.303(2) yes
S1 C13 . 1.795(12) ?
S1 C12 . 1.799(12) ?
N1 C1 . 1.344(10) ?
N1 C5 . 1.357(10) ?
N2 C6 . 1.250(10) ?
N2 C7 . 1.427(9) ?
C1 C2 . 1.386(11) ?
C1 H1 . 0.9300 ?
C2 C3 . 1.398(11) ?
C2 H2 . 0.9300 ?
C3 C4 . 1.378(11) ?
C3 C6 . 1.484(10) ?
C4 C5 . 1.392(10) ?
C4 H4 . 0.9300 ?
C5 H5 . 0.9300 ?
C6 H6 . 0.9300 ?
C7 C8 . 1.376(12) ?
C7 C11 . 1.420(11) ?
C8 C9 . 1.418(12) ?
C8 H8 . 0.9300 ?
C9 C10 2_666 1.347(12) ?
C9 H9 . 0.9300 ?
C10 C9 2_666 1.347(12) ?
C10 C11 . 1.426(11) ?
C10 H10 . 0.9300 ?
C11 C11 2_666 1.435(14) ?
C12 H12A . 0.9600 ?
C12 H12B . 0.9600 ?
C12 H12C . 0.9600 ?
C13 H13A . 0.9600 ?
C13 H13B . 0.9600 ?
C13 H13C . 0.9600 ?
